data_4341534
loop_
_publ_author_name
'Zhang, Guodong'
'Li, Peizhou'
'Ding, Junfeng'
'Liu, Yi'
'Xiong, Wei-Wei'
'Nie, Lina'
'Wu, Tom'
'Zhao, Yanli'
'Tok, Alfred Iing Yoong'
'Zhang, Qichun'

_publ_section_title
;
 Surfactant-thermal syntheses, structures, and magnetic properties of
 mn-ge-sulfides/selenides.
;
_journal_issue 19
_journal_name_full 'Inorganic chemistry'
_journal_page_first 10248
_journal_page_last 10256
_journal_paper_doi 10.1021/ic501282d
_journal_volume 53
_journal_year 2014
_chemical_formula_sum 'C12 H42 Ge2 Mn N8 Se7'
_chemical_formula_weight 1051.38
_chemical_name_systematic
; 
 ? 
;
_space_group_IT_number 15
_symmetry_space_group_name_Hall '-C 2yc'
_symmetry_space_group_name_H-M 'C 1 2/c 1'
_atom_sites_solution_hydrogens no
_atom_sites_solution_primary direct
_atom_sites_solution_secondary difmap
_audit_creation_method SHELXL-97
_cell_angle_alpha 90.00
_cell_angle_beta 92.6110(10)
_cell_angle_gamma 90.00
_cell_formula_units_Z 4
_cell_length_a 16.4989(2)
_cell_length_b 14.3730(2)
_cell_length_c 13.3276(2)
_cell_measurement_temperature 293(2)
_cell_volume 3157.21(8)
_computing_structure_refinement 'SHELXL-97 (Sheldrick, 1997)'
_computing_structure_solution 'SHELXS-97 (Sheldrick, 1990)'
_diffrn_ambient_temperature 293(2)
_diffrn_measured_fraction_theta_full 0.965
_diffrn_measured_fraction_theta_max 0.965
_diffrn_radiation_monochromator graphite
_diffrn_radiation_source 'fine-focus sealed tube'
_diffrn_radiation_type CuK\a
_diffrn_radiation_wavelength 1.54178
_diffrn_reflns_av_R_equivalents 0.0204
_diffrn_reflns_av_sigmaI/netI 0.0233
_diffrn_reflns_limit_h_max 13
_diffrn_reflns_limit_h_min -20
_diffrn_reflns_limit_k_max 10
_diffrn_reflns_limit_k_min -17
_diffrn_reflns_limit_l_max 14
_diffrn_reflns_limit_l_min -16
_diffrn_reflns_number 5682
_diffrn_reflns_theta_full 73.08
_diffrn_reflns_theta_max 73.08
_diffrn_reflns_theta_min 4.08
_exptl_absorpt_coefficient_mu 14.819
_exptl_absorpt_correction_T_max 0.8576
_exptl_absorpt_correction_T_min 0.4211
_exptl_absorpt_correction_type semi-empirical
_exptl_crystal_colour orange
_exptl_crystal_density_diffrn 2.212
_exptl_crystal_density_method 'not measured'
_exptl_crystal_description rod
_exptl_crystal_F_000 1988
_exptl_crystal_size_max 0.10
_exptl_crystal_size_mid 0.05
_exptl_crystal_size_min 0.04
_refine_diff_density_max 1.430
_refine_diff_density_min -1.052
_refine_diff_density_rms 0.175
_refine_ls_extinction_coef 0.00156(7)
_refine_ls_extinction_expression Fc^*^=kFc[1+0.001xFc^2^\l^3^/sin(2\q)]^-1/4^
_refine_ls_extinction_method SHELXL
_refine_ls_goodness_of_fit_ref 1.066
_refine_ls_hydrogen_treatment no
_refine_ls_matrix_type full
_refine_ls_number_parameters 138
_refine_ls_number_reflns 3059
_refine_ls_number_restraints 4
_refine_ls_restrained_S_all 1.069
_refine_ls_R_factor_all 0.0466
_refine_ls_R_factor_gt 0.0445
_refine_ls_shift/su_max 0.005
_refine_ls_shift/su_mean 0.000
_refine_ls_structure_factor_coef Fsqd
_refine_ls_weighting_details 'calc w=1/[\s^2^(Fo^2^)+(0.0894P)^2^+12.9738P] where P=(Fo^2^+2Fc^2^)/3'
_refine_ls_weighting_scheme calc
_refine_ls_wR_factor_gt 0.1293
_refine_ls_wR_factor_ref 0.1317
_reflns_number_gt 2846
_reflns_number_total 3059
_reflns_threshold_expression >2sigma(I)
_cod_data_source_file ic501282d_si_005.cif
_cod_data_source_block x1
_cod_original_sg_symbol_H-M C2/c
_cod_database_code 4341534

loop_
_symmetry_equiv_pos_as_xyz
'x, y, z'
'-x, y, -z+1/2'
'x+1/2, y+1/2, z'
'-x+1/2, y+1/2, -z+1/2'
'-x, -y, -z'
'x, -y, z-1/2'
'-x+1/2, -y+1/2, -z'
'x+1/2, -y+1/2, z-1/2'

loop_
_atom_site_label
_atom_site_type_symbol
_atom_site_fract_x
_atom_site_fract_y
_atom_site_fract_z
_atom_site_U_iso_or_equiv
_atom_site_adp_type
_atom_site_occupancy
_atom_site_symmetry_multiplicity
_atom_site_calc_flag
_atom_site_refinement_flags
_atom_site_disorder_assembly
_atom_site_disorder_group
Ge1 Ge 0.39070(3) 0.12708(4) 0.28340(4) 0.0280(2) Uani 1 1 d . . .
Se4 Se 0.38429(3) 0.13358(4) 0.45603(4) 0.0320(2) Uani 1 1 d . . .
Se3 Se 0.5000 0.02292(5) 0.2500 0.0385(3) Uani 1 2 d S . .
Se2 Se 0.43447(4) 0.27157(4) 0.21290(4) 0.0375(2) Uani 1 1 d . . .
Se1 Se 0.27617(4) 0.09144(5) 0.18853(5) 0.0437(2) Uani 1 1 d . . .
Mn1 Mn 0.2500 0.2500 0.5000 0.0368(3) Uani 1 2 d S . .
N2 N 0.1662(3) 0.1691(4) 0.3951(4) 0.0434(11) Uani 1 1 d . . .
N1 N 0.2058(3) 0.1371(3) 0.6021(4) 0.0431(11) Uani 1 1 d . . .
C1 C 0.1386(5) 0.0891(5) 0.5513(7) 0.069(2) Uani 1 1 d . . .
C2 C 0.1520(6) 0.0763(6) 0.4453(7) 0.073(2) Uani 1 1 d . . .
C3 C 0.0816(6) 0.0241(7) 0.3855(9) 0.092(3) Uani 1 1 d . . .
N4 N 0.4065(3) 0.1040(4) 0.9953(4) 0.0433(11) Uani 1 1 d . . .
C6 C 0.4226(8) 0.2570(10) 0.9117(12) 0.128(6) Uani 1 1 d D . .
C4 C 0.3030(14) 0.1457(8) 0.8609(14) 0.210(13) Uani 1 1 d . . .
C5 C 0.3701(11) 0.1727(10) 0.9252(12) 0.171(9) Uani 1 1 d D A .
N3A N 0.381(4) 0.330(5) 0.848(10) 0.77(12) Uiso 0.50 1 d PD A 1
N3B N 0.4897(16) 0.233(2) 0.842(2) 0.180(13) Uiso 0.50 1 d PD A 2

loop_
_atom_site_aniso_label
_atom_site_aniso_U_11
_atom_site_aniso_U_22
_atom_site_aniso_U_33
_atom_site_aniso_U_23
_atom_site_aniso_U_13
_atom_site_aniso_U_12
Ge1 0.0274(3) 0.0226(3) 0.0345(3) -0.0004(2) 0.0076(2) 0.00027(19)
Se4 0.0307(3) 0.0315(3) 0.0342(3) -0.0007(2) 0.0071(2) 0.00415(19)
Se3 0.0359(4) 0.0184(4) 0.0630(5) 0.000 0.0228(4) 0.000
Se2 0.0431(4) 0.0251(3) 0.0454(4) 0.0086(2) 0.0129(3) 0.0073(2)
Se1 0.0330(3) 0.0539(4) 0.0441(4) -0.0090(3) 0.0021(2) -0.0032(2)
Mn1 0.0402(7) 0.0305(6) 0.0401(7) -0.0022(5) 0.0048(5) -0.0093(5)
N2 0.042(3) 0.043(3) 0.045(3) -0.011(2) 0.008(2) -0.005(2)
N1 0.041(3) 0.036(3) 0.053(3) 0.005(2) 0.012(2) 0.0012(19)
C1 0.071(5) 0.049(4) 0.086(6) 0.016(4) -0.002(4) -0.019(4)
C2 0.077(5) 0.049(4) 0.095(6) -0.025(4) 0.022(5) -0.029(4)
C3 0.078(6) 0.068(6) 0.130(9) -0.035(6) 0.008(6) -0.035(5)
N4 0.044(3) 0.037(2) 0.049(3) -0.003(2) 0.000(2) 0.003(2)
C6 0.097(9) 0.104(9) 0.181(14) 0.089(10) -0.022(9) -0.003(7)
C4 0.35(3) 0.045(5) 0.214(17) 0.014(7) -0.227(19) -0.016(10)
C5 0.237(19) 0.091(9) 0.174(14) 0.071(9) -0.133(14) -0.058(11)

loop_
_atom_type_symbol
_atom_type_description
_atom_type_scat_dispersion_real
_atom_type_scat_dispersion_imag
_atom_type_scat_source
C C 0.0181 0.0091 'International Tables Vol C Tables 4.2.6.8 and 6.1.1.4'
H H 0.0000 0.0000 'International Tables Vol C Tables 4.2.6.8 and 6.1.1.4'
N N 0.0311 0.0180 'International Tables Vol C Tables 4.2.6.8 and 6.1.1.4'
Mn Mn -0.5299 2.8052 'International Tables Vol C Tables 4.2.6.8 and 6.1.1.4'
Ge Ge -1.0885 0.8855 'International Tables Vol C Tables 4.2.6.8 and 6.1.1.4'
Se Se -0.7943 1.1372 'International Tables Vol C Tables 4.2.6.8 and 6.1.1.4'

loop_
_geom_angle_atom_site_label_1
_geom_angle_atom_site_label_2
_geom_angle_atom_site_label_3
_geom_angle
_geom_angle_site_symmetry_1
_geom_angle_site_symmetry_3
Se1 Ge1 Se4 119.10(3) . .
Se1 Ge1 Se3 111.53(3) . .
Se4 Ge1 Se3 106.18(3) . .
Se1 Ge1 Se2 103.48(3) . .
Se4 Ge1 Se2 112.50(3) . .
Se3 Ge1 Se2 102.98(3) . .
Ge1 Se4 Mn1 107.40(2) . .
Ge1 Se3 Ge1 102.85(4) 2_655 .
Se2 Se2 Ge1 97.08(3) 2_655 .
N2 Mn1 N2 180.0 7_556 .
N2 Mn1 N1 78.3(2) 7_556 7_556
N2 Mn1 N1 101.7(2) . 7_556
N2 Mn1 N1 101.7(2) 7_556 .
N2 Mn1 N1 78.3(2) . .
N1 Mn1 N1 180.00(17) 7_556 .
N2 Mn1 Se4 88.28(13) 7_556 .
N2 Mn1 Se4 91.72(13) . .
N1 Mn1 Se4 91.31(13) 7_556 .
N1 Mn1 Se4 88.69(13) . .
N2 Mn1 Se4 91.72(13) 7_556 7_556
N2 Mn1 Se4 88.28(13) . 7_556
N1 Mn1 Se4 88.69(13) 7_556 7_556
N1 Mn1 Se4 91.31(13) . 7_556
Se4 Mn1 Se4 180.0 . 7_556
C2 N2 Mn1 106.5(4) . .
C1 N1 Mn1 108.8(4) . .
N1 C1 C2 111.6(7) . .
C1 C2 N2 110.6(6) . .
C1 C2 C3 114.4(7) . .
N2 C2 C3 108.8(8) . .
N3A C6 C5 112.4(14) . .
N3A C6 N3B 98(6) . .
C5 C6 N3B 109.1(12) . .
C4 C5 N4 119.0(10) . .
C4 C5 C6 125.7(11) . .
N4 C5 C6 113.4(10) . .

loop_
_geom_bond_atom_site_label_1
_geom_bond_atom_site_label_2
_geom_bond_distance
_geom_bond_site_symmetry_2
Ge1 Se1 2.2834(8) .
Ge1 Se4 2.3099(8) .
Ge1 Se3 2.4010(7) .
Ge1 Se2 2.4039(8) .
Se4 Mn1 2.8584(5) .
Se3 Ge1 2.4010(7) 2_655
Se2 Se2 2.3365(12) 2_655
Mn1 N2 2.245(5) 7_556
Mn1 N2 2.245(5) .
Mn1 N1 2.260(5) 7_556
Mn1 N1 2.260(5) .
Mn1 Se4 2.8584(5) 7_556
N2 C2 1.517(10) .
N1 C1 1.448(10) .
C1 C2 1.452(13) .
C2 C3 1.569(12) .
N4 C5 1.468(13) .
C6 N3A 1.502(10) .
C6 C5 1.504(18) .
C6 N3B 1.519(10) .
C4 C5 1.423(18) .
